data_1559162
loop_
_publ_author_name
'Turo-Cort\'es, Rub\'en'
'Bartual-Murgui, Carlos'
'Castells-Gil, Javier'
'Mu\~noz, Carmen'
'Mart\'i-Gastaldo, Carlos'
'Real Cabezos, Jos\'e Antonio A'

_publ_section_title
;
 Reversible guest-induced gate-opening with multiplex spin crossover
 responses in two-dimensional Hofmann Clathrates
;
_journal_name_full 'Chemical Science'
_journal_paper_doi 10.1039/D0SC04246C
_journal_year 2020
_chemical_formula_moiety 'C12 H10 Fe N10 Pt, C0.8 O0.4'
_chemical_formula_sum 'C12.8 H10 Fe N10 O0.4 Pt'
_chemical_formula_weight 561.25
_space_group_crystal_system monoclinic
_space_group_IT_number 12
_space_group_name_Hall '-I 2y'
_space_group_name_H-M_alt 'I 1 2/m 1'
_atom_sites_solution_hydrogens mixed
_atom_sites_solution_primary dual
_audit_creation_date 2020-09-09
_audit_creation_method
;
Olex2 1.3
(compiled 2020.07.31 svn.rc2a77460 for OlexSys, GUI svn.r6145)
;
_audit_update_record
;
2020-09-17 deposited with the CCDC.	2020-09-22 downloaded from the CCDC.
;
_cell_angle_alpha 90
_cell_angle_beta 91.922(9)
_cell_angle_gamma 90
_cell_formula_units_Z 4
_cell_length_a 14.9798(16)
_cell_length_b 7.3662(6)
_cell_length_c 16.181(2)
_cell_measurement_reflns_used 1612
_cell_measurement_temperature 260.00(10)
_cell_measurement_theta_max 28.6130
_cell_measurement_theta_min 3.9470
_cell_volume 1784.5(3)
_computing_cell_refinement 'CrysAlisPro 1.171.40.53 (Rigaku OD, 2019)'
_computing_data_collection 'CrysAlisPro 1.171.40.53 (Rigaku OD, 2019)'
_computing_data_reduction 'CrysAlisPro 1.171.40.53 (Rigaku OD, 2019)'
_computing_molecular_graphics 'Olex2 1.3 (Dolomanov et al., 2009)'
_computing_publication_material 'Olex2 1.3 (Dolomanov et al., 2009)'
_computing_structure_refinement 'SHELXL 2018/3 (Sheldrick, 2015)'
_computing_structure_solution 'SHELXT 2018/2 (Sheldrick, 2018)'
_diffrn_ambient_environment N~2~
_diffrn_ambient_temperature 260.00(10)
_diffrn_detector 'CCD plate'
_diffrn_detector_area_resol_mean 16.0267
_diffrn_detector_type Sapphire3
_diffrn_measured_fraction_theta_full 0.997
_diffrn_measured_fraction_theta_max 0.852
_diffrn_measurement_details
;
List of Runs (angles in degrees, time in seconds):

  # Type    Start    End  Width  t~exp~   \w     \q     \k     \f   Frames
#--------------------------------------------------------------------------
  1  \w    -93.00 -64.00   1.00    5.00    --  -17.88-178.00 150.00   29
  2  \w     57.00  95.00   1.00    5.00    --   18.67-173.00-120.00   38
  3  \w     29.00  74.00   1.00    5.00    --   18.67   0.00 -60.00   45
  4  \w     11.00  85.00   1.00    5.00    --   18.67  57.00  60.00   74
  5  \w    -52.00  12.00   1.00    5.00    --   18.67   0.00 -60.00   64
;
_diffrn_measurement_device 'four-circle diffractometer'
_diffrn_measurement_device_type 'SuperNova, Single source at offset/far, Sapphire3'
_diffrn_measurement_method '\w scans'
_diffrn_orient_matrix_type 'CrysAlisPro convention (1999,Acta A55,543-557)'
_diffrn_orient_matrix_UB_11 -0.0117514000
_diffrn_orient_matrix_UB_12 0.0827287000
_diffrn_orient_matrix_UB_13 0.0191867000
_diffrn_orient_matrix_UB_21 0.0161214000
_diffrn_orient_matrix_UB_22 -0.0342897000
_diffrn_orient_matrix_UB_23 0.0386858000
_diffrn_orient_matrix_UB_31 0.0429663000
_diffrn_orient_matrix_UB_32 0.0353734000
_diffrn_orient_matrix_UB_33 -0.0077037000
_diffrn_radiation_monochromator mirror
_diffrn_radiation_probe x-ray
_diffrn_radiation_type 'Mo K\a'
_diffrn_radiation_wavelength 0.71073
_diffrn_reflns_av_R_equivalents 0.0372
_diffrn_reflns_av_unetI/netI 0.0606
_diffrn_reflns_Laue_measured_fraction_full 0.997
_diffrn_reflns_Laue_measured_fraction_max 0.852
_diffrn_reflns_limit_h_max 18
_diffrn_reflns_limit_h_min -17
_diffrn_reflns_limit_k_max 9
_diffrn_reflns_limit_k_min -9
_diffrn_reflns_limit_l_max 21
_diffrn_reflns_limit_l_min -20
_diffrn_reflns_number 4353
_diffrn_reflns_point_group_measured_fraction_full 0.997
_diffrn_reflns_point_group_measured_fraction_max 0.852
_diffrn_reflns_theta_full 25.242
_diffrn_reflns_theta_max 29.087
_diffrn_reflns_theta_min 3.647
_diffrn_source 'micro-focus sealed X-ray tube'
_diffrn_source_type 'SuperNova (Mo) X-ray Source'
_exptl_absorpt_coefficient_mu 8.664
_exptl_absorpt_correction_T_max 1.00000
_exptl_absorpt_correction_T_min 0.48136
_exptl_absorpt_correction_type multi-scan
_exptl_absorpt_process_details
;
CrysAlisPro 1.171.40.53 (Rigaku Oxford Diffraction, 2019)
Empirical absorption correction using spherical harmonics,
 implemented in SCALE3 ABSPACK scaling algorithm.
;
_exptl_crystal_colour yellow
_exptl_crystal_colour_primary yellow
_exptl_crystal_density_diffrn 2.089
_exptl_crystal_description plate
_exptl_crystal_F_000 1056
_exptl_crystal_size_max 0.15
_exptl_crystal_size_mid 0.15
_exptl_crystal_size_min 0.02
_refine_diff_density_max 7.095
_refine_diff_density_min -3.452
_refine_diff_density_rms 0.392
_refine_ls_extinction_method none
_refine_ls_goodness_of_fit_ref 1.092
_refine_ls_hydrogen_treatment mixed
_refine_ls_matrix_type full
_refine_ls_number_parameters 103
_refine_ls_number_reflns 2191
_refine_ls_number_restraints 7
_refine_ls_restrained_S_all 1.090
_refine_ls_R_factor_all 0.0793
_refine_ls_R_factor_gt 0.0693
_refine_ls_shift/su_max 0.004
_refine_ls_shift/su_mean 0.000
_refine_ls_structure_factor_coef Fsqd
_refine_ls_weighting_details 'w=1/[\s^2^(Fo^2^)+(0.1006P)^2^+63.5736P] where P=(Fo^2^+2Fc^2^)/3'
_refine_ls_weighting_scheme calc
_refine_ls_wR_factor_gt 0.1773
_refine_ls_wR_factor_ref 0.1870
_reflns_Friedel_coverage 0.000
_reflns_number_gt 1902
_reflns_number_total 2191
_reflns_threshold_expression 'I > 2\s(I)'
_cod_data_source_file d0sc04246c2.cif
_cod_data_source_block rt457_fenh2pymptetoh_260ka_2
_cod_original_formula_sum 'C12.80 H10 Fe N10 O0.40 Pt'
_cod_database_code 1559162
_shelx_shelxl_version_number 2018/3
_shelx_space_group_comment
;
The symmetry employed for this shelxl refinement is uniquely defined
by the following loop, which should always be used as a source of
symmetry information in preference to the above space-group names.
They are only intended as comments.
;
_shelx_estimated_absorpt_t_max 0.846
_shelx_estimated_absorpt_t_min 0.356
_reflns_odcompleteness_completeness 99.70
_reflns_odcompleteness_iscentric 1
_reflns_odcompleteness_theta 26.32
_olex2_refinement_description
;
1. Fixed Uiso
 At 1.2 times of:
  All C(H) groups
 At 1.5 times of:
  All N(H,H) groups
2. Restrained distances
 N8-H8A
 0.9 with sigma of 0.0001
 N8-H8B
 0.9 with sigma of 0.0001
 N3-H3B
 0.9 with sigma of 0.0001
 H3A-N3
 0.9 with sigma of 0.0001
 H8A-H8B
 1.5 with sigma of 0.0001
 H8B-O1_$1
 2.2 with sigma of 0.0001
 H3A-H3B
 1.5 with sigma of 0.0001
3. Uiso/Uaniso restraints and constraints
Uanis(N1) = Uanis(C1) = Uanis(C2) = Uanis(C3) = Uanis(N2) = Uanis(C4) =
Uanis(N3)
Uanis(N6) = Uanis(C10) = Uanis(N7) = Uanis(C9) = Uanis(C8) = Uanis(C7) =
Uanis(N8)
4. Others
 Fixed Sof: H8B(0.5) O1(0.2) C11(0.4)
5.a Aromatic/amide H refined with riding coordinates:
 C9(H9), C1(H1), C3(H3), C7(H7), C4(H4), C10(H10)
;
_olex2_submission_special_instructions 'No special instructions were received'
_oxdiff_exptl_absorpt_empirical_details
;
Empirical correction (ABSPACK) includes:
- Absorption correction using spherical harmonics
- Frame scaling
;
_oxdiff_exptl_absorpt_empirical_full_max 1.710
_oxdiff_exptl_absorpt_empirical_full_min 0.583

loop_
_space_group_symop_operation_xyz
'x, y, z'
'-x, y, -z'
'x+1/2, y+1/2, z+1/2'
'-x+1/2, y+1/2, -z+1/2'
'-x, -y, -z'
'x, -y, z'
'-x+1/2, -y+1/2, -z+1/2'
'x+1/2, -y+1/2, z+1/2'

loop_
_atom_site_label
_atom_site_type_symbol
_atom_site_fract_x
_atom_site_fract_y
_atom_site_fract_z
_atom_site_U_iso_or_equiv
_atom_site_adp_type
_atom_site_occupancy
_atom_site_site_symmetry_order
_atom_site_calc_flag
_atom_site_refinement_flags_posn
_atom_site_refinement_flags_adp
_atom_site_refinement_flags_occupancy
_atom_site_disorder_assembly
_atom_site_disorder_group
Pt1 Pt 0.75216(4) 0.500000 0.51644(4) 0.0235(3) Uani 1 2 d S T P . .
Fe2 Fe 1.000000 1.000000 0.500000 0.0246(7) Uani 1 4 d S T P . .
Fe1 Fe 0.500000 0.000000 0.500000 0.0262(7) Uani 1 4 d S T P . .
C6 C 0.8468(7) 0.6872(16) 0.5194(8) 0.028(2) Uani 1 1 d . . . . .
C5 C 0.6579(8) 0.3130(17) 0.5099(8) 0.028(2) Uani 1 1 d . . . . .
N5 N 0.9019(7) 0.7962(16) 0.5213(8) 0.039(3) Uani 1 1 d . . . . .
N4 N 0.6023(7) 0.2039(16) 0.5048(9) 0.043(3) Uani 1 1 d . . . . .
N6 N 1.0472(15) 1.000000 0.6323(14) 0.064(2) Uani 1 2 d S T P . .
N1 N 0.4985(15) 0.000000 0.6358(15) 0.071(3) Uani 1 2 d S T P . .
C8 C 1.0254(18) 1.000000 0.7721(17) 0.064(2) Uani 1 2 d S T P . .
C9 C 1.1154(18) 1.000000 0.7891(18) 0.064(2) Uani 1 2 d S T P . .
H9 H 1.137680 1.000000 0.843400 0.076 Uiso 1 2 calc R U P . .
C1 C 0.4281(18) 0.000000 0.6764(18) 0.071(3) Uani 1 2 d S T P . .
H1 H 0.373223 0.000000 0.647688 0.085 Uiso 1 2 calc R U P . .
N3 N 0.35822(18) 0.000000 0.80582(14) 0.071(3) Uani 1 2 d DS T P . .
H3A H 0.3564(3) 0.000000 0.86136(13) 0.107 Uiso 1 2 d DS U P . .
H3B H 0.3036(2) 0.000000 0.7810(2) 0.107 Uiso 1 2 d DS U P . .
N8 N 0.9667(2) 1.000000 0.83575(13) 0.064(2) Uani 1 2 d DS T P . .
H8A H 0.9726(3) 1.000000 0.89128(14) 0.096 Uiso 1 2 d DS U P . .
H8B H 0.91630(16) 1.0548(7) 0.8170(2) 0.096 Uiso 0.5 1 d D U P . .
C2 C 0.4293(18) 0.000000 0.7676(18) 0.071(3) Uani 1 2 d S T P . .
C3 C 0.5111(17) 0.000000 0.8072(19) 0.071(3) Uani 1 2 d S T P . .
H3 H 0.515546 0.000000 0.864673 0.085 Uiso 1 2 calc R U P . .
C7 C 0.9938(19) 1.000000 0.6900(17) 0.064(2) Uani 1 2 d S T P . .
H7 H 0.932574 1.000000 0.678123 0.076 Uiso 1 2 calc R U P . .
C4 C 0.5812(18) 0.000000 0.6811(18) 0.071(3) Uani 1 2 d S T P . .
H4 H 0.633035 0.000000 0.651040 0.085 Uiso 1 2 calc R U P . .
N7 N 1.1679(14) 1.000000 0.7293(14) 0.064(2) Uani 1 2 d S T P . .
C10 C 1.1338(18) 1.000000 0.6528(17) 0.064(2) Uani 1 2 d S T P . .
H10 H 1.173619 1.000000 0.609903 0.076 Uiso 1 2 calc R U P . .
N2 N 0.5900(15) 0.000000 0.7599(15) 0.071(3) Uani 1 2 d S T P . .
O1 O 0.7240(2) 0.500000 0.7192(8) 0.11(2) Uiso 0.4 2 d S . P . .
C11 C 0.728(6) 0.676(14) 0.748(7) 0.15(3) Uiso 0.4 1 d . . P . .

loop_
_atom_site_aniso_label
_atom_site_aniso_U_11
_atom_site_aniso_U_22
_atom_site_aniso_U_33
_atom_site_aniso_U_23
_atom_site_aniso_U_13
_atom_site_aniso_U_12
Pt1 0.0237(4) 0.0095(3) 0.0373(4) 0.000 -0.0003(2) 0.000
Fe2 0.0197(15) 0.0101(14) 0.044(2) 0.000 0.0019(13) 0.000
Fe1 0.0205(16) 0.0104(14) 0.048(2) 0.000 0.0015(13) 0.000
C6 0.022(5) 0.017(5) 0.044(7) -0.002(5) -0.002(5) -0.001(4)
C5 0.026(6) 0.020(5) 0.038(6) -0.003(5) -0.006(4) -0.005(5)
N5 0.024(5) 0.027(6) 0.067(8) 0.003(5) 0.001(5) -0.004(5)
N4 0.028(5) 0.022(6) 0.078(9) -0.001(6) 0.002(5) -0.006(5)
N6 0.062(5) 0.070(7) 0.059(5) 0.000 -0.001(4) 0.000
N1 0.052(5) 0.099(9) 0.062(6) 0.000 -0.004(4) 0.000
C8 0.062(5) 0.070(7) 0.059(5) 0.000 -0.001(4) 0.000
C9 0.062(5) 0.070(7) 0.059(5) 0.000 -0.001(4) 0.000
C1 0.052(5) 0.099(9) 0.062(6) 0.000 -0.004(4) 0.000
N3 0.052(5) 0.099(9) 0.062(6) 0.000 -0.004(4) 0.000
N8 0.062(5) 0.070(7) 0.059(5) 0.000 -0.001(4) 0.000
C2 0.052(5) 0.099(9) 0.062(6) 0.000 -0.004(4) 0.000
C3 0.052(5) 0.099(9) 0.062(6) 0.000 -0.004(4) 0.000
C7 0.062(5) 0.070(7) 0.059(5) 0.000 -0.001(4) 0.000
C4 0.052(5) 0.099(9) 0.062(6) 0.000 -0.004(4) 0.000
N7 0.062(5) 0.070(7) 0.059(5) 0.000 -0.001(4) 0.000
C10 0.062(5) 0.070(7) 0.059(5) 0.000 -0.001(4) 0.000
N2 0.052(5) 0.099(9) 0.062(6) 0.000 -0.004(4) 0.000

loop_
_atom_type_symbol
_atom_type_description
_atom_type_scat_dispersion_real
_atom_type_scat_dispersion_imag
_atom_type_scat_source
C C 0.0033 0.0016 'International Tables Vol C Tables 4.2.6.8 and 6.1.1.4'
H H 0.0000 0.0000 'International Tables Vol C Tables 4.2.6.8 and 6.1.1.4'
Fe Fe 0.3463 0.8444 'International Tables Vol C Tables 4.2.6.8 and 6.1.1.4'
N N 0.0061 0.0033 'International Tables Vol C Tables 4.2.6.8 and 6.1.1.4'
O O 0.0106 0.0060 'International Tables Vol C Tables 4.2.6.8 and 6.1.1.4'
Pt Pt -1.7033 8.3905 'International Tables Vol C Tables 4.2.6.8 and 6.1.1.4'

loop_
_geom_angle_atom_site_label_1
_geom_angle_atom_site_label_2
_geom_angle_atom_site_label_3
_geom_angle
_geom_angle_site_symmetry_1
_geom_angle_site_symmetry_3
_geom_angle_publ_flag
C6 Pt1 C6 88.5(7) 6_565 . ?
C5 Pt1 C6 178.4(5) 6_565 6_565 ?
C5 Pt1 C6 91.5(5) 6_565 . ?
C5 Pt1 C6 91.5(5) . 6_565 ?
C5 Pt1 C6 178.4(5) . . ?
C5 Pt1 C5 88.5(7) . 6_565 ?
N5 Fe2 N5 180.0 . 5_776 ?
N5 Fe2 N5 90.7(6) . 2_756 ?
N5 Fe2 N5 180.0(7) 6_575 2_756 ?
N5 Fe2 N5 90.7(6) 5_776 6_575 ?
N5 Fe2 N5 89.3(6) 5_776 2_756 ?
N5 Fe2 N5 89.3(6) . 6_575 ?
N5 Fe2 N6 92.5(5) . . ?
N5 Fe2 N6 92.5(5) 5_776 5_776 ?
N5 Fe2 N6 87.5(5) 2_756 . ?
N5 Fe2 N6 87.5(5) . 5_776 ?
N5 Fe2 N6 92.5(5) 6_575 . ?
N5 Fe2 N6 87.5(5) 6_575 5_776 ?
N5 Fe2 N6 92.5(5) 2_756 5_776 ?
N5 Fe2 N6 87.5(5) 5_776 . ?
N6 Fe2 N6 180.0 . 5_776 ?
N4 Fe1 N4 180.0 5_656 . ?
N4 Fe1 N4 88.8(6) 5_656 2_656 ?
N4 Fe1 N4 88.8(6) 6 . ?
N4 Fe1 N4 180.0 6 2_656 ?
N4 Fe1 N4 91.2(6) 5_656 6 ?
N4 Fe1 N4 91.2(6) 2_656 . ?
N4 Fe1 N1 90.3(6) 2_656 . ?
N4 Fe1 N1 89.7(6) . . ?
N4 Fe1 N1 89.7(6) 2_656 5_656 ?
N4 Fe1 N1 90.3(6) 6 5_656 ?
N4 Fe1 N1 89.7(6) 5_656 5_656 ?
N4 Fe1 N1 90.3(6) . 5_656 ?
N4 Fe1 N1 90.3(6) 5_656 . ?
N4 Fe1 N1 89.7(6) 6 . ?
N1 Fe1 N1 180.0 . 5_656 ?
N5 C6 Pt1 179.9(15) . . ?
N4 C5 Pt1 178.9(13) . . ?
C6 N5 Fe2 169.2(12) . . ?
C5 N4 Fe1 177.9(13) . . ?
C7 N6 Fe2 121.8(19) . . ?
C7 N6 C10 117(3) . . ?
C10 N6 Fe2 121.0(18) . . ?
C1 N1 Fe1 123.9(19) . . ?
C1 N1 C4 118(3) . . ?
C4 N1 Fe1 118.6(18) . . ?
C9 C8 N8 120(2) . . ?
C9 C8 C7 119(3) . . ?
N8 C8 C7 120(2) . . ?
C8 C9 H9 120.7 . . ?
N7 C9 C8 119(3) . . ?
N7 C9 H9 120.7 . . ?
N1 C1 H1 118.7 . . ?
N1 C1 C2 123(3) . . ?
C2 C1 H1 118.7 . . ?
H3A N3 H3B 112.89(2) . . ?
C2 N3 H3A 123.3(13) . . ?
C2 N3 H3B 123.8(13) . . ?
C8 N8 H8A 134.7(12) . . ?
C8 N8 H8B 107.4(11) . 6_575 ?
C8 N8 H8B 107.4(10) . . ?
H8A N8 H8B 112.89(2) . 6_575 ?
H8A N8 H8B 112.89(2) . . ?
H8B N8 H8B 53.3(8) . 6_575 ?
N3 C2 C1 121(2) . . ?
N3 C2 C3 122(3) . . ?
C3 C2 C1 117(3) . . ?
C2 C3 H3 120.2 . . ?
C2 C3 N2 120(3) . . ?
N2 C3 H3 120.2 . . ?
N6 C7 C8 120(3) . . ?
N6 C7 H7 119.8 . . ?
C8 C7 H7 119.8 . . ?
N1 C4 H4 117.4 . . ?
N2 C4 N1 125(3) . . ?
N2 C4 H4 117.4 . . ?
C9 N7 C10 119(2) . . ?
N6 C10 H10 117.4 . . ?
N7 C10 N6 125(3) . . ?
N7 C10 H10 117.4 . . ?
C4 N2 C3 118(2) . . ?
C11 O1 C11 140(9) 6_565 . ?
C11 C11 O1 147(10) 7_666 . ?

loop_
_geom_bond_atom_site_label_1
_geom_bond_atom_site_label_2
_geom_bond_distance
_geom_bond_site_symmetry_2
_geom_bond_publ_flag
Pt1 C6 1.977(12) 6_565 ?
Pt1 C6 1.977(12) . ?
Pt1 C5 1.973(12) . ?
Pt1 C5 1.973(12) 6_565 ?
Fe2 N5 2.137(11) 5_776 ?
Fe2 N5 2.137(11) 6_575 ?
Fe2 N5 2.137(11) 2_756 ?
Fe2 N5 2.137(11) . ?
Fe2 N6 2.23(2) . ?
Fe2 N6 2.23(2) 5_776 ?
Fe1 N4 2.146(11) 5_656 ?
Fe1 N4 2.146(11) 6 ?
Fe1 N4 2.146(11) 2_656 ?
Fe1 N4 2.146(11) . ?
Fe1 N1 2.20(2) . ?
Fe1 N1 2.20(2) 5_656 ?
C6 N5 1.152(17) . ?
C5 N4 1.158(17) . ?
N6 C7 1.25(3) . ?
N6 C10 1.33(3) . ?
N1 C1 1.26(3) . ?
N1 C4 1.42(3) . ?
C8 C9 1.37(4) . ?
C8 N8 1.38(3) . ?
C8 C7 1.40(4) . ?
C9 H9 0.9300 . ?
C9 N7 1.27(4) . ?
C1 H1 0.9300 . ?
C1 C2 1.47(4) . ?
N3 H3A 0.90000(16) . ?
N3 H3B 0.90000(14) . ?
N3 C2 1.25(3) . ?
N8 H8A 0.90000(16) . ?
N8 H8B 0.90000(14) . ?
N8 H8B 0.90003(15) 6_575 ?
C2 C3 1.36(4) . ?
C3 H3 0.9300 . ?
C3 N2 1.43(4) . ?
C7 H7 0.9300 . ?
C4 H4 0.9300 . ?
C4 N2 1.28(4) . ?
N7 C10 1.32(3) . ?
C10 H10 0.9300 . ?
O1 C11 1.38(10) . ?
O1 C11 1.38(10) 6_565 ?
C11 C11 1.28(18) 7_666 ?

loop_
_geom_torsion_atom_site_label_1
_geom_torsion_atom_site_label_2
_geom_torsion_atom_site_label_3
_geom_torsion_atom_site_label_4
_geom_torsion
_geom_torsion_site_symmetry_1
_geom_torsion_site_symmetry_2
_geom_torsion_site_symmetry_3
_geom_torsion_site_symmetry_4
_geom_torsion_publ_flag
Fe2 N6 C7 C8 180.000(6) . . . . ?
Fe2 N6 C10 N7 180.000(5) . . . . ?
Fe1 N1 C1 C2 180.000(5) . . . . ?
Fe1 N1 C4 N2 180.000(5) . . . . ?
N1 C1 C2 N3 180.000(5) . . . . ?
N1 C1 C2 C3 0.000(9) . . . . ?
N1 C4 N2 C3 0.000(8) . . . . ?
C8 C9 N7 C10 0.000(8) . . . . ?
C9 C8 C7 N6 0.000(8) . . . . ?
C9 N7 C10 N6 0.000(8) . . . . ?
C1 N1 C4 N2 0.000(8) . . . . ?
C1 C2 C3 N2 0.000(8) . . . . ?
N3 C2 C3 N2 180.000(7) . . . . ?
N8 C8 C9 N7 180.000(7) . . . . ?
N8 C8 C7 N6 180.000(7) . . . . ?
C2 C3 N2 C4 0.000(9) . . . . ?
C7 N6 C10 N7 0.000(7) . . . . ?
C7 C8 C9 N7 0.000(9) . . . . ?
C4 N1 C1 C2 0.000(8) . . . . ?
C10 N6 C7 C8 0.000(8) . . . . ?
C11 O1 C11 C11 111(24) 6_565 . . 7_666 ?
